data_2215952
loop_
_publ_author_name
'Li-Na Zhu'
'Shan Gao'
'Li-Hua Huo'

_publ_section_title
;
 1,3-Bis(2-pyridylaminomethyl)benzene
;
_journal_coeditor_code HB2587
_journal_issue 11
_journal_name_full 'Acta Crystallographica Section E'
_journal_page_first o4399
_journal_page_last o4399
_journal_paper_doi 10.1107/S1600536807051069
_journal_volume 63
_journal_year 2007
_chemical_formula_iupac 'C18 H18 N4'
_chemical_formula_moiety 'C18 H18 N4'
_chemical_formula_sum 'C18 H18 N4'
_chemical_formula_weight 290.36
_chemical_name_systematic
;
1,3-Bis(2-pyridylaminomethyl)benzene
;
_space_group_IT_number 60
_symmetry_cell_setting orthorhombic
_symmetry_space_group_name_Hall '-P 2n 2ab'
_symmetry_space_group_name_H-M 'P b c n'
_atom_sites_solution_hydrogens geom
_atom_sites_solution_primary direct
_atom_sites_solution_secondary difmap
_audit_creation_method SHELXL97
_cell_angle_alpha 90.00
_cell_angle_beta 90.00
_cell_angle_gamma 90.00
_cell_formula_units_Z 4
_cell_length_a 23.844(5)
_cell_length_b 7.0493(14)
_cell_length_c 9.2504(19)
_cell_measurement_reflns_used 6970
_cell_measurement_temperature 295(2)
_cell_measurement_theta_max 27.42
_cell_measurement_theta_min 3.01
_cell_volume 1554.8(6)
_computing_cell_refinement 'RAPID-AUTO (Rigaku, 1998)'
_computing_data_collection 'RAPID-AUTO (Rigaku, 1998)'
_computing_data_reduction 'CrystalStructure (Rigaku/MSC, 2002)'
_computing_molecular_graphics 'SHELXL97 (Sheldrick, 1997)'
_computing_publication_material 'SHELXL97 (Sheldrick, 1997)'
_computing_structure_refinement 'SHELXL97 (Sheldrick, 1997)'
_computing_structure_solution 'SHELXS97 (Sheldrick, 1997)'
_diffrn_ambient_temperature 295(2)
_diffrn_detector_area_resol_mean 10.000
_diffrn_measured_fraction_theta_full 0.999
_diffrn_measured_fraction_theta_max 0.999
_diffrn_measurement_device_type 'Rigaku R-AXIS RAPID'
_diffrn_measurement_method \w
_diffrn_radiation_monochromator graphite
_diffrn_radiation_source 'fine-focus sealed tube'
_diffrn_radiation_type MoK\a
_diffrn_radiation_wavelength 0.71073
_diffrn_reflns_av_R_equivalents 0.0563
_diffrn_reflns_av_sigmaI/netI 0.0295
_diffrn_reflns_limit_h_max 30
_diffrn_reflns_limit_h_min -30
_diffrn_reflns_limit_k_max 9
_diffrn_reflns_limit_k_min -9
_diffrn_reflns_limit_l_max 10
_diffrn_reflns_limit_l_min -11
_diffrn_reflns_number 13887
_diffrn_reflns_theta_full 27.42
_diffrn_reflns_theta_max 27.42
_diffrn_reflns_theta_min 3.01
_diffrn_standards_decay_% 0
_diffrn_standards_interval_count 0
_diffrn_standards_interval_time 0
_diffrn_standards_number 0
_exptl_absorpt_coefficient_mu 0.076
_exptl_absorpt_correction_T_max 0.979
_exptl_absorpt_correction_T_min 0.972
_exptl_absorpt_correction_type multi-scan
_exptl_absorpt_process_details '(ABSCOR; Higashi, 1995)'
_exptl_crystal_colour colourless
_exptl_crystal_density_diffrn 1.240
_exptl_crystal_density_method 'not measured'
_exptl_crystal_description prism
_exptl_crystal_F_000 616
_exptl_crystal_size_max 0.38
_exptl_crystal_size_mid 0.24
_exptl_crystal_size_min 0.20
_refine_diff_density_max 0.123
_refine_diff_density_min -0.137
_refine_ls_extinction_method none
_refine_ls_goodness_of_fit_ref 1.058
_refine_ls_hydrogen_treatment constr
_refine_ls_matrix_type full
_refine_ls_number_parameters 101
_refine_ls_number_reflns 1764
_refine_ls_number_restraints 0
_refine_ls_restrained_S_all 1.058
_refine_ls_R_factor_all 0.0960
_refine_ls_R_factor_gt 0.0436
_refine_ls_shift/su_max 0.000
_refine_ls_shift/su_mean 0.000
_refine_ls_structure_factor_coef Fsqd
_refine_ls_weighting_details 'calc w=1/[\s^2^(Fo^2^)+(0.046P)^2^+0.1871P] where P=(Fo^2^+2Fc^2^)/3'
_refine_ls_weighting_scheme calc
_refine_ls_wR_factor_gt 0.0963
_refine_ls_wR_factor_ref 0.1164
_reflns_number_gt 982
_reflns_number_total 1764
_reflns_threshold_expression I>2\s(I)
_cod_data_source_file hb2587.cif
_cod_data_source_block I
_cod_depositor_comments
;
The following automatic conversions were performed:
'_symmetry_cell_setting' value 'Orthorhombic' changed to 'orthorhombic'
according to '/home/saulius/struct/CIF-dictionaries/cif_core.dic'
dictionary named 'cif_core.dic' version 2.4.1 from 2010-06-29.

Automatic conversion script
Id: cif_fix_enum 1527 2010-12-29 10:47:43Z saulius 

The following automatic conversions were performed:

'_symmetry_cell_setting' value 'Orthorhombic' changed to
'orthorhombic' according to
/home/saulius/struct/CIF-dictionaries/cif_core.dic dictionary named
'cif_core.dic' version 2.4.1 from 2010-06-29.

Automatic conversion script
Id: cif_fix_values 1715 2011-07-08 13:25:40Z adriana 
;
_cod_database_code 2215952
_cod_database_fobs_code 2215952

loop_
_symmetry_equiv_pos_as_xyz
'x, y, z'
'-x+1/2, -y+1/2, z+1/2'
'-x, y, -z+1/2'
'x+1/2, -y+1/2, -z'
'-x, -y, -z'
'x-1/2, y-1/2, -z-1/2'
'x, -y, z-1/2'
'-x-1/2, y-1/2, z'

loop_
_atom_site_type_symbol
_atom_site_label
_atom_site_fract_x
_atom_site_fract_y
_atom_site_fract_z
_atom_site_U_iso_or_equiv
_atom_site_adp_type
_atom_site_calc_flag
_atom_site_refinement_flags
_atom_site_occupancy
N N1 0.14189(6) 0.6534(2) 0.52951(13) 0.0539(4) Uani d . 1
N N2 0.11264(6) 0.4662(2) 0.33872(15) 0.0634(4) Uani d . 1
H H1 0.1127 0.4449 0.2472 0.076 Uiso calc R 1
C C1 0.14448(6) 0.6112(2) 0.38823(16) 0.0475(4) Uani d . 1
C C2 0.17287(8) 0.8016(3) 0.57373(18) 0.0671(5) Uani d . 1
H H2 0.1702 0.8362 0.6705 0.081 Uiso calc R 1
C C3 0.20785(9) 0.9053(3) 0.48820(19) 0.0683(5) Uani d . 1
H H3 0.2287 1.0056 0.5255 0.082 Uiso calc R 1
C C4 0.21115(7) 0.8558(3) 0.34387(18) 0.0612(5) Uani d . 1
H H4 0.2351 0.9212 0.2822 0.073 Uiso calc R 1
C C5 0.17922(7) 0.7112(3) 0.29261(17) 0.0535(5) Uani d . 1
H H5 0.1804 0.6788 0.1952 0.064 Uiso calc R 1
C C6 0.07853(7) 0.3446(3) 0.42870(18) 0.0655(5) Uani d . 1
H H6 0.0579 0.4210 0.4979 0.079 Uiso calc R 1
H H7 0.1024 0.2580 0.4821 0.079 Uiso calc R 1
C C7 0.03805(7) 0.2334(2) 0.33701(17) 0.0508(4) Uani d . 1
C C8 0.03766(8) 0.0384(3) 0.3357(2) 0.0702(5) Uani d . 1
H H8 0.0629 -0.0285 0.3929 0.084 Uiso calc R 1
C C9 0.0000 -0.0582(4) 0.2500 0.0870(10) Uani d S 1
H H9 0.0000 -0.1901 0.2500 0.104 Uiso calc SR 1
C C10 0.0000 0.3274(3) 0.2500 0.0521(6) Uani d S 1
H H10 0.0000 0.4593 0.2500 0.063 Uiso calc SR 1

loop_
_atom_site_aniso_label
_atom_site_aniso_U_11
_atom_site_aniso_U_22
_atom_site_aniso_U_33
_atom_site_aniso_U_12
_atom_site_aniso_U_13
_atom_site_aniso_U_23
N1 0.0647(9) 0.0594(9) 0.0375(7) -0.0036(8) -0.0005(6) -0.0021(7)
N2 0.0714(9) 0.0758(11) 0.0429(7) -0.0207(8) 0.0084(7) -0.0091(8)
C1 0.0497(9) 0.0526(10) 0.0403(8) 0.0039(8) -0.0027(7) -0.0012(8)
C2 0.0911(13) 0.0693(13) 0.0410(9) -0.0153(11) -0.0001(10) -0.0067(9)
C3 0.0903(13) 0.0644(12) 0.0501(10) -0.0194(11) -0.0062(10) -0.0014(9)
C4 0.0708(11) 0.0641(12) 0.0486(9) -0.0100(10) -0.0030(9) 0.0111(9)
C5 0.0607(10) 0.0633(11) 0.0365(8) -0.0007(9) -0.0002(8) 0.0010(8)
C6 0.0687(11) 0.0769(14) 0.0509(10) -0.0132(10) -0.0037(9) 0.0077(9)
C7 0.0550(9) 0.0503(10) 0.0471(9) -0.0008(8) 0.0030(8) 0.0039(8)
C8 0.0798(12) 0.0558(12) 0.0751(13) 0.0114(10) -0.0052(11) 0.0086(10)
C9 0.116(2) 0.0406(16) 0.105(2) 0.000 -0.014(2) 0.000
C10 0.0662(15) 0.0389(13) 0.0512(13) 0.000 0.0022(12) 0.000

loop_
_atom_type_symbol
_atom_type_description
_atom_type_scat_dispersion_real
_atom_type_scat_dispersion_imag
_atom_type_scat_source
C C 0.0033 0.0016 'International Tables Vol C Tables 4.2.6.8 and 6.1.1.4'
H H 0.0000 0.0000 'International Tables Vol C Tables 4.2.6.8 and 6.1.1.4'
N N 0.0061 0.0033 'International Tables Vol C Tables 4.2.6.8 and 6.1.1.4'

loop_
_geom_angle_atom_site_label_1
_geom_angle_atom_site_label_2
_geom_angle_atom_site_label_3
_geom_angle_site_symmetry_1
_geom_angle_site_symmetry_3
_geom_angle
C1 N1 C2 . . 116.33(14)
C1 N2 C6 . . 124.67(14)
C1 N2 H1 . . 117.7
C6 N2 H1 . . 117.7
N1 C1 N2 . . 118.11(14)
N1 C1 C5 . . 122.04(15)
N2 C1 C5 . . 119.84(14)
N1 C2 C3 . . 125.25(16)
N1 C2 H2 . . 117.4
C3 C2 H2 . . 117.4
C2 C3 C4 . . 117.39(18)
C2 C3 H3 . . 121.3
C4 C3 H3 . . 121.3
C5 C4 C3 . . 119.68(17)
C5 C4 H4 . . 120.2
C3 C4 H4 . . 120.2
C4 C5 C1 . . 119.23(15)
C4 C5 H5 . . 120.4
C1 C5 H5 . . 120.4
N2 C6 C7 . . 110.19(14)
N2 C6 H6 . . 109.6
C7 C6 H6 . . 109.6
N2 C6 H7 . . 109.6
C7 C6 H7 . . 109.6
H6 C6 H7 . . 108.1
C8 C7 C10 . . 118.02(18)
C8 C7 C6 . . 122.00(17)
C10 C7 C6 . . 119.98(16)
C7 C8 C9 . . 120.2(2)
C7 C8 H8 . . 119.9
C9 C8 H8 . . 119.9
C8 C9 C8 . 3 120.7(3)
C8 C9 H9 . . 119.6
C8 C9 H9 3 . 119.6
C7 C10 C7 3 . 122.7(2)
C7 C10 H10 3 . 118.6
C7 C10 H10 . . 118.6

loop_
_geom_bond_atom_site_label_1
_geom_bond_atom_site_label_2
_geom_bond_site_symmetry_2
_geom_bond_distance
N1 C1 . 1.3416(19)
N1 C2 . 1.344(2)
N2 C1 . 1.353(2)
N2 C6 . 1.445(2)
N2 H1 . 0.8600
C1 C5 . 1.402(2)
C2 C3 . 1.362(2)
C2 H2 . 0.9300
C3 C4 . 1.382(2)
C3 H3 . 0.9300
C4 C5 . 1.358(2)
C4 H4 . 0.9300
C5 H5 . 0.9300
C6 C7 . 1.505(2)
C6 H6 . 0.9700
C6 H7 . 0.9700
C7 C8 . 1.375(3)
C7 C10 . 1.3819(19)
C8 C9 . 1.378(2)
C8 H8 . 0.9300
C9 H9 . 0.9300
C10 C7 3 1.3819(19)
C10 H10 . 0.9300

loop_
_geom_hbond_atom_site_label_D
_geom_hbond_atom_site_label_H
_geom_hbond_atom_site_label_A
_geom_hbond_site_symmetry_A
_geom_hbond_distance_DH
_geom_hbond_distance_HA
_geom_hbond_distance_DA
_geom_hbond_angle_DHA
_geom_hbond_publ_flag
N2 H1 N1 7_565 0.86 2.24 3.0625(19) 160 yes

loop_
_geom_torsion_atom_site_label_1
_geom_torsion_atom_site_label_2
_geom_torsion_atom_site_label_3
_geom_torsion_atom_site_label_4
_geom_torsion_site_symmetry_4
_geom_torsion
C2 N1 C1 N2 . -178.17(15)
C2 N1 C1 C5 . 2.4(2)
C6 N2 C1 N1 . -4.2(2)
C6 N2 C1 C5 . 175.23(16)
C1 N1 C2 C3 . -2.8(3)
N1 C2 C3 C4 . 1.0(3)
C2 C3 C4 C5 . 1.4(3)
C3 C4 C5 C1 . -1.7(3)
N1 C1 C5 C4 . -0.3(2)
N2 C1 C5 C4 . -179.68(15)
C1 N2 C6 C7 . 165.56(15)
N2 C6 C7 C8 . 120.92(19)
N2 C6 C7 C10 . -58.67(19)
C10 C7 C8 C9 . -0.3(2)
C6 C7 C8 C9 . -179.86(13)
C7 C8 C9 C8 3 0.14(12)
C8 C7 C10 C7 3 0.13(12)
C6 C7 C10 C7 3 179.74(16)
